data_4333105
loop_
_publ_author_name
'Gim\'enez, Raquel'
'Elduque, Anabel'
'L\'opez, Jos\'e Antonio'
'Barber\'a, Joaqu\'in'
'Cavero, Emma'
'Lantero, Ignacio'
'Oro, Luis A.'
'Serrano, Jos\'e Luis'

_publ_section_title
;
 Supramolecular Structures and Columnar Mesophase Induction in Nondiscoid
 Pyrazoles by Complexation to Rhodium(I)
;
_journal_issue 25
_journal_name_full 'Inorganic Chemistry'
_journal_page_first 10363
_journal_page_last 10370
_journal_paper_doi 10.1021/ic0614216
_journal_volume 45
_journal_year 2006
_chemical_formula_moiety 'C21 H24 N2 O6'
_chemical_formula_sum 'C21 H24 N2 O6'
_chemical_formula_weight 400.42
_chemical_name_systematic 3,5-bis(3,4,5-trimethoxyphenyl)pyrazole
_space_group_IT_number 88
_symmetry_cell_setting tetragonal
_symmetry_Int_Tables_number 88
_symmetry_space_group_name_Hall '-I 4ad'
_symmetry_space_group_name_H-M 'I 41/a :2'
_atom_sites_solution_hydrogens difmap
_atom_sites_solution_primary direct
_atom_sites_solution_secondary difmap
_audit_creation_method SHELXL-97
_cell_angle_alpha 90.00
_cell_angle_beta 90.00
_cell_angle_gamma 90.00
_cell_formula_units_Z 16
_cell_length_a 21.2193(16)
_cell_length_b 21.2193(16)
_cell_length_c 18.4841(14)
_cell_measurement_reflns_used 3027
_cell_measurement_temperature 100(2)
_cell_measurement_theta_max 23.79
_cell_measurement_theta_min 2.41
_cell_volume 8322.6(11)
_computing_cell_refinement 'SAINT+ v. 6.22 (Bruker AXS, 2000)'
_computing_data_collection 'SMART v. 5.611 (Bruker AXS, 2000)'
_computing_data_reduction 'SAINT+ v. 6.22 (Bruker AXS, 2000)'
_computing_molecular_graphics
;
ORTEP3 for Windows - L. J. Farrugia, 
J. Appl. Crystallogr. 1997, 30, 565.
;
_computing_structure_refinement
;
SHELX97 - Programs for Crystal Structure Analysis (Release 97-2). 
G. M. Sheldrick, Institut fur Anorganische Chemie der Universitat, 
Tammanstrasse 4, D-3400 Gottingen, Germany, 1998.
;
_computing_structure_solution
;
SIR97 - A. Altomare, M. C. Burla, M. Camalli, G. L. Cascarano, 
C. Giacovazzo, A. Guagliardi, A. G. G.  Moliterni, G. Polidori, 
R. Spagna, J. Appl. Cryst. (1999) 32, 115-119.
;
_diffrn_ambient_temperature 100(2)
_diffrn_detector_area_resol_mean 8.26
_diffrn_measured_fraction_theta_full 1.000
_diffrn_measured_fraction_theta_max 1.000
_diffrn_measurement_device_type 'Bruker SMART APEX CCD system'
_diffrn_measurement_method '\w rotations with narrow frames'
_diffrn_radiation_monochromator graphite
_diffrn_radiation_probe x-ray
_diffrn_radiation_type MoK\a
_diffrn_radiation_wavelength 0.71073
_diffrn_reflns_av_R_equivalents 0.0511
_diffrn_reflns_av_sigmaI/netI 0.0357
_diffrn_reflns_limit_h_max 25
_diffrn_reflns_limit_h_min -25
_diffrn_reflns_limit_k_max 25
_diffrn_reflns_limit_k_min -25
_diffrn_reflns_limit_l_max 22
_diffrn_reflns_limit_l_min -14
_diffrn_reflns_number 21937
_diffrn_reflns_theta_full 25.25
_diffrn_reflns_theta_max 25.25
_diffrn_reflns_theta_min 1.92
_diffrn_source 'normal-focus sealed tube'
_diffrn_standards_decay_% 0
_exptl_absorpt_coefficient_mu 0.094
_exptl_absorpt_correction_T_max 0.976
_exptl_absorpt_correction_T_min 0.847
_exptl_absorpt_correction_type multi-scan
_exptl_absorpt_process_details
; 
  SADABS: Area-Detector Absorption Correction.  v. 2.03 Bruker-AXS 
;
_exptl_crystal_colour colourless
_exptl_crystal_density_diffrn 1.278
_exptl_crystal_density_method 'not measured'
_exptl_crystal_description 'irregular block'
_exptl_crystal_F_000 3392
_exptl_crystal_size_max 0.34
_exptl_crystal_size_mid 0.32
_exptl_crystal_size_min 0.26
_refine_diff_density_max 0.198
_refine_diff_density_min -0.163
_refine_diff_density_rms 0.037
_refine_ls_extinction_method none
_refine_ls_goodness_of_fit_ref 1.019
_refine_ls_hydrogen_treatment mixed
_refine_ls_matrix_type full
_refine_ls_number_parameters 298
_refine_ls_number_reflns 3768
_refine_ls_number_restraints 0
_refine_ls_restrained_S_all 1.019
_refine_ls_R_factor_all 0.0585
_refine_ls_R_factor_gt 0.0396
_refine_ls_shift/su_max 0.000
_refine_ls_shift/su_mean 0.000
_refine_ls_structure_factor_coef Fsqd
_refine_ls_weighting_details 'calc w=1/[\s^2^(Fo^2^)+(0.0415P)^2^+5.1628P] where P=(Fo^2^+2Fc^2^)/3'
_refine_ls_weighting_scheme calc
_refine_ls_wR_factor_gt 0.0874
_refine_ls_wR_factor_ref 0.0954
_reflns_number_gt 2899
_reflns_number_total 3768
_reflns_threshold_expression >2sigma(I)
_cod_data_source_file ic0614216sup1.cif
_cod_data_source_block compound_L6
_cod_original_sg_symbol_H-M 'I 41/a'
_cod_database_code 4333105

loop_
_symmetry_equiv_pos_as_xyz
'x, y, z'
'-x, -y+1/2, z'
'-y+3/4, x+1/4, z+1/4'
'y+1/4, -x+1/4, z+1/4'
'x+1/2, y+1/2, z+1/2'
'-x+1/2, -y+1, z+1/2'
'-y+5/4, x+3/4, z+3/4'
'y+3/4, -x+3/4, z+3/4'
'-x, -y, -z'
'x, y-1/2, -z'
'y-3/4, -x-1/4, -z-1/4'
'-y-1/4, x-1/4, -z-1/4'
'-x+1/2, -y+1/2, -z+1/2'
'x+1/2, y, -z+1/2'
'y-1/4, -x+1/4, -z+1/4'
'-y+1/4, x+1/4, -z+1/4'

loop_
_atom_site_label
_atom_site_type_symbol
_atom_site_fract_x
_atom_site_fract_y
_atom_site_fract_z
_atom_site_U_iso_or_equiv
_atom_site_adp_type
_atom_site_occupancy
_atom_site_symmetry_multiplicity
_atom_site_calc_flag
_atom_site_refinement_flags
O1 O 0.20341(6) 0.14196(7) -0.14201(6) 0.0344(3) Uani 1 1 d .
O2 O 0.13657(5) 0.18074(6) -0.02828(6) 0.0272(3) Uani 1 1 d .
O3 O 0.19216(5) 0.20672(6) 0.09838(6) 0.0277(3) Uani 1 1 d .
O4 O 0.64136(6) 0.12776(6) 0.22731(6) 0.0299(3) Uani 1 1 d .
O5 O 0.74207(5) 0.12199(6) 0.14096(7) 0.0296(3) Uani 1 1 d .
O6 O 0.73199(5) 0.14437(6) -0.00200(7) 0.0298(3) Uani 1 1 d .
N1 N 0.43444(6) 0.17556(6) -0.07351(7) 0.0206(3) Uani 1 1 d .
N2 N 0.49573(6) 0.17168(6) -0.05358(7) 0.0193(3) Uani 1 1 d .
H2N H 0.5267 0.1740 -0.0905 0.029(5) Uiso 1 1 d R
C1 C 0.40207(8) 0.17446(7) -0.01116(9) 0.0182(4) Uani 1 1 d .
C2 C 0.44291(7) 0.17047(7) 0.04794(9) 0.0186(4) Uani 1 1 d .
H2 H 0.4329 0.1657 0.1003 0.019(4) Uiso 1 1 d R
C3 C 0.50296(8) 0.16848(7) 0.01911(8) 0.0181(4) Uani 1 1 d .
C4 C 0.33249(8) 0.17479(7) -0.01373(9) 0.0194(4) Uani 1 1 d .
C5 C 0.30236(8) 0.15832(8) -0.07820(9) 0.0227(4) Uani 1 1 d .
H5 H 0.3292 0.1481 -0.1232 0.025(5) Uiso 1 1 d R
C6 C 0.23706(8) 0.15839(8) -0.08206(9) 0.0240(4) Uani 1 1 d .
C7 C 0.20133(8) 0.17587(8) -0.02210(9) 0.0225(4) Uani 1 1 d .
C8 C 0.23151(8) 0.19126(8) 0.04269(9) 0.0215(4) Uani 1 1 d .
C9 C 0.29711(8) 0.19086(8) 0.04700(9) 0.0214(4) Uani 1 1 d .
H9 H 0.3205 0.2027 0.0928 0.020(4) Uiso 1 1 d R
C10 C 0.23798(9) 0.12865(12) -0.20662(10) 0.0451(6) Uani 1 1 d .
H10A H 0.2640(5) 0.1671(5) -0.2207(4) 0.043(6) Uiso 1 1 calc R
H10B H 0.2074(3) 0.1180(6) -0.2473(5) 0.061(7) Uiso 1 1 calc R
H10C H 0.2672(5) 0.0914(6) -0.1979(2) 0.061(7) Uiso 1 1 calc R
C11 C 0.10321(10) 0.12622(11) -0.00585(12) 0.0435(6) Uani 1 1 d .
H11A H 0.1200(5) 0.0886(5) -0.0319(6) 0.078(9) Uiso 1 1 calc R
H11B H 0.0576(6) 0.1314(3) -0.0172(7) 0.047(6) Uiso 1 1 calc R
H11C H 0.1086(5) 0.1203(4) 0.0473(6) 0.058(7) Uiso 1 1 calc R
C12 C 0.22043(9) 0.22280(9) 0.16600(9) 0.0274(4) Uani 1 1 d .
H12A H 0.2451(5) 0.1866(4) 0.1841(4) 0.033(5) Uiso 1 1 calc R
H12B H 0.1871(3) 0.2335(5) 0.2014(4) 0.034(5) Uiso 1 1 calc R
H12C H 0.2486(5) 0.2595(5) 0.15936(16) 0.040(6) Uiso 1 1 calc R
C13 C 0.56557(8) 0.16038(7) 0.05176(9) 0.0185(4) Uani 1 1 d .
C14 C 0.57123(8) 0.15099(7) 0.12624(9) 0.0210(4) Uani 1 1 d .
H14 H 0.5331 0.1506 0.1578 0.020(4) Uiso 1 1 d R
C15 C 0.63048(8) 0.13872(8) 0.15566(9) 0.0225(4) Uani 1 1 d .
C16 C 0.68367(8) 0.13524(8) 0.11135(9) 0.0233(4) Uani 1 1 d .
C17 C 0.67755(8) 0.14709(8) 0.03744(9) 0.0231(4) Uani 1 1 d .
C18 C 0.61882(8) 0.15983(7) 0.00782(9) 0.0212(4) Uani 1 1 d .
H18 H 0.6147 0.1693 -0.0465 0.026(5) Uiso 1 1 d R
C19 C 0.58837(9) 0.12980(9) 0.27514(10) 0.0331(5) Uani 1 1 d .
H19A H 0.5689(4) 0.1729(5) 0.2736(5) 0.040(6) Uiso 1 1 calc R
H19B H 0.60260(19) 0.1203(6) 0.3257(6) 0.056(7) Uiso 1 1 calc R
H19C H 0.5565(4) 0.0977(5) 0.2596(4) 0.039(5) Uiso 1 1 calc R
C20 C 0.75581(11) 0.05636(10) 0.14118(16) 0.0566(8) Uani 1 1 d .
H20A H 0.7244(6) 0.0343(3) 0.1695(7) 0.104(12) Uiso 1 1 calc R
H20B H 0.7971(6) 0.04951(15) 0.1622(8) 0.042(6) Uiso 1 1 calc R
H20C H 0.7553(7) 0.0406(3) 0.0920(7) 0.075(9) Uiso 1 1 calc R
C21 C 0.72803(9) 0.16364(9) -0.07598(10) 0.0299(4) Uani 1 1 d .
H21A H 0.7002(5) 0.1343(4) -0.1028(3) 0.031(5) Uiso 1 1 calc R
H21B H 0.7707(4) 0.1631(5) -0.0978(3) 0.025(5) Uiso 1 1 calc R
H21C H 0.7105(5) 0.2068(5) -0.07859(11) 0.034(5) Uiso 1 1 calc R

loop_
_atom_site_aniso_label
_atom_site_aniso_U_11
_atom_site_aniso_U_22
_atom_site_aniso_U_33
_atom_site_aniso_U_23
_atom_site_aniso_U_13
_atom_site_aniso_U_12
O1 0.0212(7) 0.0604(9) 0.0216(7) -0.0083(6) -0.0032(5) 0.0018(6)
O2 0.0182(6) 0.0343(7) 0.0290(7) 0.0058(6) 0.0001(5) 0.0004(5)
O3 0.0238(7) 0.0392(8) 0.0202(7) -0.0008(6) 0.0032(5) 0.0009(6)
O4 0.0305(7) 0.0382(8) 0.0210(7) 0.0049(6) -0.0081(5) -0.0039(6)
O5 0.0227(7) 0.0276(7) 0.0383(8) 0.0037(6) -0.0112(6) -0.0009(5)
O6 0.0193(6) 0.0388(8) 0.0314(7) 0.0034(6) 0.0005(5) 0.0022(5)
N1 0.0192(8) 0.0238(8) 0.0189(7) 0.0022(6) -0.0018(6) 0.0004(6)
N2 0.0175(7) 0.0249(8) 0.0156(7) 0.0019(6) 0.0014(6) 0.0005(6)
C1 0.0236(9) 0.0152(8) 0.0159(8) 0.0010(7) 0.0024(7) 0.0001(7)
C2 0.0225(9) 0.0185(9) 0.0148(8) 0.0005(7) 0.0002(7) -0.0003(7)
C3 0.0237(9) 0.0150(8) 0.0156(9) 0.0010(7) -0.0010(7) -0.0004(7)
C4 0.0214(9) 0.0177(8) 0.0190(9) 0.0048(7) -0.0018(7) 0.0009(7)
C5 0.0213(9) 0.0269(10) 0.0200(9) 0.0012(7) 0.0017(7) 0.0021(7)
C6 0.0238(9) 0.0278(10) 0.0203(9) 0.0015(7) -0.0039(7) 0.0014(7)
C7 0.0192(9) 0.0241(9) 0.0243(9) 0.0055(7) -0.0013(7) 0.0011(7)
C8 0.0231(9) 0.0220(9) 0.0194(9) 0.0041(7) 0.0043(7) 0.0011(7)
C9 0.0243(9) 0.0220(9) 0.0179(9) 0.0021(7) -0.0021(7) -0.0001(7)
C10 0.0278(11) 0.0831(17) 0.0243(11) -0.0156(11) -0.0040(9) 0.0027(11)
C11 0.0302(11) 0.0571(15) 0.0431(13) 0.0186(11) -0.0094(10) -0.0159(10)
C12 0.0299(10) 0.0327(11) 0.0197(9) -0.0018(8) 0.0049(8) -0.0018(8)
C13 0.0209(9) 0.0145(8) 0.0200(9) 0.0003(7) -0.0007(7) -0.0002(6)
C14 0.0243(9) 0.0183(9) 0.0205(9) -0.0004(7) -0.0012(7) -0.0011(7)
C15 0.0286(10) 0.0185(9) 0.0203(9) 0.0019(7) -0.0071(8) -0.0045(7)
C16 0.0211(9) 0.0193(9) 0.0295(10) -0.0003(7) -0.0084(8) -0.0020(7)
C17 0.0219(9) 0.0186(9) 0.0289(10) -0.0005(7) 0.0009(8) -0.0015(7)
C18 0.0238(9) 0.0194(9) 0.0203(9) 0.0003(7) -0.0020(7) -0.0009(7)
C19 0.0400(12) 0.0415(12) 0.0180(10) 0.0015(8) -0.0041(8) -0.0007(9)
C20 0.0426(14) 0.0311(12) 0.096(2) -0.0008(13) -0.0378(14) 0.0088(10)
C21 0.0227(10) 0.0353(11) 0.0318(11) 0.0001(9) 0.0052(8) 0.0014(8)

loop_
_atom_type_symbol
_atom_type_description
_atom_type_scat_dispersion_real
_atom_type_scat_dispersion_imag
_atom_type_scat_source
C C 0.0033 0.0016 'International Tables Vol C Tables 4.2.6.8 and 6.1.1.4'
H H 0.0000 0.0000 'International Tables Vol C Tables 4.2.6.8 and 6.1.1.4'
N N 0.0061 0.0033 'International Tables Vol C Tables 4.2.6.8 and 6.1.1.4'
O O 0.0106 0.0060 'International Tables Vol C Tables 4.2.6.8 and 6.1.1.4'

loop_
_geom_angle_atom_site_label_1
_geom_angle_atom_site_label_2
_geom_angle_atom_site_label_3
_geom_angle
C6 O1 C10 117.43(14)
C7 O2 C11 114.27(14)
C8 O3 C12 117.42(13)
C15 O4 C19 117.48(13)
C16 O5 C20 112.55(14)
C17 O6 C21 116.63(13)
C1 N1 N2 104.88(13)
N1 N2 C3 112.45(13)
N1 N2 H2N 117.8
C3 N2 H2N 129.6
N1 C1 C2 110.80(14)
N1 C1 C4 118.94(14)
C2 C1 C4 130.21(15)
C3 C2 C1 105.81(14)
C3 C2 H2 124.7
C1 C2 H2 129.3
N2 C3 C2 106.05(14)
N2 C3 C13 121.06(14)
C2 C3 C13 132.77(15)
C9 C4 C5 120.13(15)
C9 C4 C1 120.92(15)
C5 C4 C1 118.95(15)
C6 C5 C4 120.06(16)
C6 C5 H5 120.7
C4 C5 H5 119.2
O1 C6 C5 124.37(15)
O1 C6 C7 115.45(15)
C5 C6 C7 120.18(15)
O2 C7 C6 119.67(15)
O2 C7 C8 120.59(15)
C6 C7 C8 119.67(15)
O3 C8 C9 124.68(15)
O3 C8 C7 114.98(14)
C9 C8 C7 120.34(15)
C4 C9 C8 119.58(15)
C4 C9 H9 118.1
C8 C9 H9 122.3
O1 C10 H10A 109.5
O1 C10 H10B 109.5
H10A C10 H10B 109.5
O1 C10 H10C 109.5
H10A C10 H10C 109.5
H10B C10 H10C 109.5
O2 C11 H11A 109.5
O2 C11 H11B 109.5
H11A C11 H11B 109.5
O2 C11 H11C 109.5
H11A C11 H11C 109.5
H11B C11 H11C 109.5
O3 C12 H12A 109.5
O3 C12 H12B 109.5
H12A C12 H12B 109.5
O3 C12 H12C 109.5
H12A C12 H12C 109.5
H12B C12 H12C 109.5
C18 C13 C14 120.29(15)
C18 C13 C3 119.71(14)
C14 C13 C3 119.97(15)
C15 C14 C13 119.26(16)
C15 C14 H14 120.1
C13 C14 H14 120.5
O4 C15 C14 124.27(16)
O4 C15 C16 115.06(15)
C14 C15 C16 120.66(15)
O5 C16 C17 120.48(16)
O5 C16 C15 120.18(15)
C17 C16 C15 119.31(15)
O6 C17 C18 123.83(16)
O6 C17 C16 115.84(15)
C18 C17 C16 120.33(16)
C17 C18 C13 120.04(15)
C17 C18 H18 120.0
C13 C18 H18 120.0
O4 C19 H19A 109.5
O4 C19 H19B 109.5
H19A C19 H19B 109.5
O4 C19 H19C 109.5
H19A C19 H19C 109.5
H19B C19 H19C 109.5
O5 C20 H20A 109.5
O5 C20 H20B 109.5
H20A C20 H20B 109.5
O5 C20 H20C 109.5
H20A C20 H20C 109.5
H20B C20 H20C 109.5
O6 C21 H21A 109.5
O6 C21 H21B 109.5
H21A C21 H21B 109.5
O6 C21 H21C 109.5
H21A C21 H21C 109.5
H21B C21 H21C 109.5

loop_
_geom_bond_atom_site_label_1
_geom_bond_atom_site_label_2
_geom_bond_distance
O1 C6 1.364(2)
O1 C10 1.430(2)
O2 C7 1.383(2)
O2 C11 1.418(2)
O3 C8 1.3654(19)
O3 C12 1.428(2)
O4 C15 1.364(2)
O4 C19 1.431(2)
O5 C16 1.384(2)
O5 C20 1.423(2)
O6 C17 1.367(2)
O6 C21 1.430(2)
N1 C1 1.342(2)
N1 N2 1.3541(18)
N2 C3 1.354(2)
N2 H2N 0.9482
C1 C2 1.397(2)
C1 C4 1.477(2)
C2 C3 1.382(2)
C2 H2 0.9966
C3 C13 1.469(2)
C4 C9 1.393(2)
C4 C5 1.397(2)
C5 C6 1.387(2)
C5 H5 1.0302
C6 C7 1.393(2)
C7 C8 1.397(2)
C8 C9 1.394(2)
C9 H9 1.0135
C10 H10A 1.0181
C10 H10B 1.0181
C10 H10C 1.0181
C11 H11A 0.9970
C11 H11B 0.9970
C11 H11C 0.9970
C12 H12A 0.9887
C12 H12B 0.9887
C12 H12C 0.9887
C13 C18 1.392(2)
C13 C14 1.396(2)
C14 C15 1.394(2)
C14 H14 0.9969
C15 C16 1.396(2)
C16 C17 1.395(2)
C17 C18 1.388(2)
C18 H18 1.0272
C19 H19A 1.0028
C19 H19B 1.0028
C19 H19C 1.0028
C20 H20A 0.9687
C20 H20B 0.9687
C20 H20C 0.9687
C21 H21A 0.9904
C21 H21B 0.9904
C21 H21C 0.9904

loop_
_geom_hbond_atom_site_label_D
_geom_hbond_atom_site_label_H
_geom_hbond_atom_site_label_A
_geom_hbond_distance_DH
_geom_hbond_distance_HA
_geom_hbond_distance_DA
_geom_hbond_angle_DHA
_geom_hbond_site_symmetry_A
N2 H2N N1 0.95 1.90 2.8327(19) 168.0 12_655
